data_9007596
loop_
_publ_author_name
'Corazza, E.'

_publ_section_title
;
 The crystal structure of kurnakovite: a refinement
;
_journal_name_full 'Acta Crystallographica, Section B'
_journal_page_first 2194
_journal_page_last 2199
_journal_paper_doi 10.1107/S0567740874006728
_journal_volume 30
_journal_year 1974
_chemical_compound_source 'California, USA'
_chemical_formula_sum 'B3 H15 Mg O13'
_chemical_name_mineral Kurnakovite
_space_group_IT_number 2
_symmetry_space_group_name_Hall '-P 1'
_symmetry_space_group_name_H-M 'P -1'
_cell_angle_alpha 98.846
_cell_angle_beta 108.981
_cell_angle_gamma 105.581
_cell_length_a 8.3479
_cell_length_b 10.6068
_cell_length_c 6.4447
_cell_formula_units_Z 2
_cell_volume 501.239
_database_code_amcsd 0009513
_exptl_crystal_density_diffrn 1.854
_cod_original_formula_sum 'Mg B3 O13 H15'
_cod_database_code 9007596

loop_
_space_group_symop_operation_xyz
x,y,z
-x,-y,-z

loop_
_atom_site_aniso_label
_atom_site_aniso_U_11
_atom_site_aniso_U_22
_atom_site_aniso_U_33
_atom_site_aniso_U_12
_atom_site_aniso_U_13
_atom_site_aniso_U_23
Mg1 0.00781 0.00984 0.00525 0.00259 -0.00066 0.00029
B1 0.00642 0.00836 0.00962 0.00185 -0.00110 0.00000
B2 0.00809 0.00885 0.00682 0.00296 -0.00022 -0.00235
B3 0.01004 0.00885 0.00612 0.00407 -0.00088 0.00029
O1 0.01283 0.03442 0.01190 0.00074 0.00199 0.00235
O2 0.01869 0.01524 0.02729 0.00852 0.00928 0.00792
O3 0.00865 0.01672 0.02170 0.00407 0.00044 0.00792
O4 0.01451 0.01574 0.00962 0.00630 0.00088 0.00117
O5 0.00976 0.01475 0.00752 0.00037 0.00066 -0.00059
O6 0.01730 0.02410 0.00927 0.01370 0.00353 0.00587
O7 0.00893 0.00934 0.01050 0.00259 -0.00066 -0.00117
O8 0.00893 0.00787 0.01330 0.00074 0.00309 -0.00205
O9 0.01674 0.01229 0.01557 0.00482 0.00663 0.00264
O10 0.01395 0.02262 0.01260 0.00556 -0.00530 -0.00616
O11 0.00893 0.00836 0.01610 0.00296 -0.00022 -0.00147
O12 0.01339 0.01033 0.02257 0.00556 0.00155 -0.00352
O13 0.03069 0.02705 0.02205 0.01370 0.01171 0.00616

loop_
_atom_site_label
_atom_site_fract_x
_atom_site_fract_y
_atom_site_fract_z
_atom_site_U_iso_or_equiv
Mg1 0.65300 0.23210 0.80150 0.00887
B1 0.76900 0.22740 0.35090 0.00963
B2 0.11050 0.35290 0.50080 0.00925
B3 0.98260 0.10530 0.31160 0.00950
O1 0.92150 0.32120 0.91910 0.02254
O2 0.59430 0.40910 0.77610 0.01925
O3 0.38330 0.13490 0.66850 0.01684
O4 0.66970 0.03510 0.80770 0.01431
O5 0.65060 0.19260 0.47370 0.01267
O6 0.67130 0.26320 0.14150 0.01570
O7 0.80960 0.10300 0.26750 0.01127
O8 0.93340 0.33390 0.50570 0.01140
O9 0.14960 0.44020 0.35460 0.01494
O10 0.24960 0.40930 0.73480 0.02064
O11 0.12840 0.22140 0.41300 0.01305
O12 0.01600 0.98860 0.24860 0.01748
O13 0.28690 0.24340 0.05220 0.02520
H1 0.99400 0.35900 0.06000 0.01393
H2 0.96400 0.33500 0.81000 0.02280
H3 0.66800 0.47300 0.73600 0.01267
H4 0.49100 0.42000 0.74500 0.01393
H5 0.31400 0.17400 0.59700 0.02913
H6 0.32800 0.05800 0.69500 0.01646
H7 0.75200 0.02700 0.76000 0.01520
H8 0.70200 0.03900 0.94200 0.02026
H9 0.56200 0.13700 0.39900 0.01393
H10 0.59000 0.26600 0.14500 0.02280
H11 0.12800 0.49800 0.40600 0.03546
H12 0.26100 0.48300 0.79600 0.02280
H13 0.93700 0.92600 0.18600 0.02660
H14 0.26300 0.25700 0.15900 0.03166
H15 0.26900 0.29800 0.97300 0.03166

loop_
_cod_related_entry_id
_cod_related_entry_database
_cod_related_entry_code
1 AMCSD 0009513
